data_2000424
loop_
_publ_author_name
'Zhu, S.'
'Luo, Q.'
'Shen, M.'
'Huang, L.'

_publ_section_title
;Structure of the hydrogen-bond-rich dinickel(II) complex of
 <i>N</i>,<i>N</i>',<i>N</i>'',<i>N</i>'''-tetrakis(2-aminoethyl)-1,1,2,2-ethanetetraamide
;
_journal_issue 11
_journal_name_full 'Acta Crystallographica Section C'
_journal_page_first 1926
_journal_page_last 1929
_journal_paper_doi 10.1107/S0108270192003056
_journal_volume 48
_journal_year 1992
_chemical_formula_moiety 'C14 H26 N8 Ni2 O4,6(H2 O1)'
_chemical_formula_sum 'C14 H38 N8 Ni2 O10'
_chemical_formula_weight 595.93
_symmetry_cell_setting monoclinic
_symmetry_space_group_name_Hall '-P 2ybc'
_symmetry_space_group_name_H-M 'P 1 21/c 1'
_cell_angle_alpha 90
_cell_angle_beta 96.18(2)
_cell_angle_gamma 90
_cell_formula_units_Z 2
_cell_length_a 7.363(3)
_cell_length_b 8.886(2)
_cell_length_c 18.321(4)
_cell_volume 1191.7(6)
_diffrn_radiation_type Mo
_diffrn_radiation_wavelength 0.71069
_exptl_absorpt_coefficient_mu 1.65
_exptl_crystal_density_diffrn 1.66
_exptl_crystal_F_000 628
_cod_data_source_file br0003.cif
_cod_data_source_block br0003a
_cod_depositor_comments
;
 Adding _atom_site_type_symbol label and values.

 Antanas Vaitkus
 2013-04-08
;
_cod_original_cell_volume 1191.6
_cod_database_code 2000424

loop_
_atom_site_label
_atom_site_type_symbol
_atom_site_fract_x
_atom_site_fract_y
_atom_site_fract_z
Ni Ni .33129(5) .41649(4) .11954(2)
N(1) N .3610(4) .4868(3) .21870(10)
N(2) N .2577(4) .6136(3) .09740(10)
N(3) N .4097(4) .2137(3) .13940(10)
N(4) N .3148(3) .3544(3) .02170(10)
C(1) C .4247(5) .6453(4) .2159(2)
C(2) C .3005(5) .7232(4) .1562(2)
C(3) C .5225(5) .1741(4) .0797(2)
C(4) C .4125(4) .2158(4) .0081(2)
C(5) C .1591(4) .6596(3) .0377(2)
C(6) C .0832(4) .5391(3) -.01610(10)
C(7) C .2167(4) .4173(3) -.03400(10)
O(5) O .1151(3) .7958(2) .02400(10)
O(7) O .2149(3) .3763(2) -.10050(10)
Ow(1) O .6946(4) .3921(3) .32190(10)
Ow(2) O .5482(4) .4460(3) .59790(10)
Ow(3) O .5452(3) .0152(3) .26670(10)
H(1) H .247(6) .480(5) .234(2)
H(2) H .437(6) .439(5) .249(2)
H(3) H .421(6) .697(5) .265(2)
H(4) H .547(6) .647(5) .203(2)
H(5) H .364(6) .820(5) .137(2)
H(6) H .183(6) .762(5) .175(2)
H(7) H .459(6) .195(5) .184(2)
H(8) H .303(6) .160(5) .135(2)
H(9) H .492(6) .227(5) -.033(2)
H(10) H .320(6) .138(5) -.004(2)
H(11) H .557(6) .069(5) .081(2)
H(12) H .633(6) .231(5) .087(2)
H(13) H .034(5) .590(4) -.062(2)
H(14) H .642(6) .449(5) .344(2)
H(15) H .710(6) .315(5) .348(2)
H(16) H .577(6) .518(5) .582(2)
H(17) H .493(6) .399(5) .566(2)
H(18) H .627(6) -.035(5) .247(2)
H(19) H .597(6) .021(5) .312(2)

loop_
_geom_bond_atom_site_label_1
_geom_bond_atom_site_label_2
_geom_bond_distance
Ni N(1) 1.912(3)
Ni N(2) 1.865(2)
Ni N(3) 1.915(3)
Ni N(4) 1.867(2)
N(2) C(5) 1.311(4)
N(4) C(7) 1.309(4)
C(1) C(2) 1.515(5)
C(5) C(6) 1.522(4)
C(5) O(5) 1.271(3)
C(6) C(7) 1.521(5)
C(7) O(7) 1.272(3)
Ow(1) H(14) 0.78(6)
Ow(1) H(15) 0.85(5)
Ow(2) H(16) 0.75(5)
Ow(2) H(17) 0.80(5)
Ow(3) H(18) 0.87(5)
Ow(3) H(19) 0.87(5)
N(1) H(1) 0.91(5)
N(1) H(2) 0.86(4)
N(3) H(7) 0.87(4)
N(3) H(8) 0.91(5)
